data_2235446
loop_
_publ_author_name
'Jia, Guo-Kai'
'Yuan, Lin'
'Zhang, Min'
'Yuan, Xian-You'

_publ_section_title
;
 2-(2-Chlorophenyl)-5-methyl-1,3-dioxane-5-carboxylic acid
;
_journal_coeditor_code HB6799
_journal_issue 7
_journal_name_full 'Acta Crystallographica Section E'
_journal_page_first o2037
_journal_paper_doi 10.1107/S1600536812025019
_journal_volume 68
_journal_year 2012
_chemical_formula_iupac 'C12 H13 Cl O4'
_chemical_formula_moiety 'C12 H13 Cl O4'
_chemical_formula_sum 'C12 H13 Cl O4'
_chemical_formula_weight 256.67
_chemical_name_systematic
;
2-(2-Chlorophenyl)-5-methyl-1,3-dioxane-5-carboxylic acid
;
_space_group_IT_number 14
_symmetry_cell_setting monoclinic
_symmetry_space_group_name_Hall '-P 2ybc'
_symmetry_space_group_name_H-M 'P 1 21/c 1'
_atom_sites_solution_hydrogens geom
_atom_sites_solution_primary direct
_atom_sites_solution_secondary difmap
_audit_creation_method SHELXL97
_cell_angle_alpha 90.00
_cell_angle_beta 102.145(2)
_cell_angle_gamma 90.00
_cell_formula_units_Z 4
_cell_length_a 9.4452(3)
_cell_length_b 13.9413(5)
_cell_length_c 9.37059(18)
_cell_measurement_reflns_used 5864
_cell_measurement_temperature 153(2)
_cell_measurement_theta_max 66.99
_cell_measurement_theta_min 4.79
_cell_volume 1206.29(6)
_computing_cell_refinement 'CrysAlis PRO (Agilent, 2006)'
_computing_data_collection 'CrysAlis PRO (Agilent, 2006)'
_computing_data_reduction 'CrysAlis PRO (Agilent, 2006)'
_computing_molecular_graphics 'SHELXTL (Sheldrick, 2008)'
_computing_publication_material 'SHELXTL (Sheldrick, 2008)'
_computing_structure_refinement 'SHELXL97 (Sheldrick, 2008)'
_computing_structure_solution 'SHELXS97 (Sheldrick, 2008)'
_diffrn_ambient_temperature 153(2)
_diffrn_measured_fraction_theta_full 0.973
_diffrn_measured_fraction_theta_max 0.973
_diffrn_measurement_device_type 'Agilent Xcalibur Atlas Gemini ultra'
_diffrn_measurement_method '\w scans'
_diffrn_radiation_monochromator graphite
_diffrn_radiation_source 'fine-focus sealed tube'
_diffrn_radiation_type CuK\a
_diffrn_radiation_wavelength 1.54184
_diffrn_reflns_av_R_equivalents 0.0228
_diffrn_reflns_av_sigmaI/netI 0.0230
_diffrn_reflns_limit_h_max 11
_diffrn_reflns_limit_h_min -10
_diffrn_reflns_limit_k_max 15
_diffrn_reflns_limit_k_min -16
_diffrn_reflns_limit_l_max 11
_diffrn_reflns_limit_l_min -10
_diffrn_reflns_number 5864
_diffrn_reflns_theta_full 66.99
_diffrn_reflns_theta_max 66.99
_diffrn_reflns_theta_min 4.79
_diffrn_standards_decay_% 0
_diffrn_standards_interval_count 0
_diffrn_standards_interval_time 0
_diffrn_standards_number 0
_exptl_absorpt_coefficient_mu 2.833
_exptl_absorpt_correction_T_max 0.5619
_exptl_absorpt_correction_T_min 0.3557
_exptl_absorpt_correction_type multi-scan
_exptl_absorpt_process_details '(CrysAlisPro; Agilent, 2006)'
_exptl_crystal_colour colorless
_exptl_crystal_density_diffrn 1.413
_exptl_crystal_density_method 'not measured'
_exptl_crystal_description block
_exptl_crystal_F_000 536
_exptl_crystal_size_max 0.46
_exptl_crystal_size_mid 0.42
_exptl_crystal_size_min 0.23
_refine_diff_density_max 0.329
_refine_diff_density_min -0.298
_refine_ls_extinction_method none
_refine_ls_goodness_of_fit_ref 1.065
_refine_ls_hydrogen_treatment mixed
_refine_ls_matrix_type full
_refine_ls_number_parameters 158
_refine_ls_number_reflns 2089
_refine_ls_number_restraints 0
_refine_ls_restrained_S_all 1.065
_refine_ls_R_factor_all 0.0371
_refine_ls_R_factor_gt 0.0329
_refine_ls_shift/su_max 0.000
_refine_ls_shift/su_mean 0.000
_refine_ls_structure_factor_coef Fsqd
_refine_ls_weighting_details 'calc w=1/[\s^2^(Fo^2^)+(0.0395P)^2^+0.6772P] where P=(Fo^2^+2Fc^2^)/3'
_refine_ls_weighting_scheme calc
_refine_ls_wR_factor_gt 0.0804
_refine_ls_wR_factor_ref 0.0840
_reflns_number_gt 1902
_reflns_number_total 2089
_reflns_threshold_expression I>2\s(I)
_cod_data_source_file hb6799.cif
_cod_data_source_block I
_cod_original_cell_volume 1206.28(6)
_cod_original_sg_symbol_H-M 'P 21/c'
_cod_database_code 2235446
_cod_database_fobs_code 2235446

loop_
_symmetry_equiv_pos_as_xyz
'x, y, z'
'-x, y+1/2, -z+1/2'
'-x, -y, -z'
'x, -y-1/2, z-1/2'

loop_
_atom_site_type_symbol
_atom_site_label
_atom_site_fract_x
_atom_site_fract_y
_atom_site_fract_z
_atom_site_U_iso_or_equiv
_atom_site_adp_type
_atom_site_calc_flag
_atom_site_refinement_flags
_atom_site_occupancy
_atom_site_symmetry_multiplicity
Cl Cl 0.64679(5) 0.45963(3) 0.15200(5) 0.02559(15) Uani d . 1 1
O O1 0.83817(12) 0.26839(8) 0.27910(12) 0.0143(3) Uani d . 1 1
C C9 0.95610(17) 0.13397(12) 0.18663(17) 0.0139(3) Uani d . 1 1
C C8 0.96031(17) 0.24125(12) 0.22005(18) 0.0149(3) Uani d . 1 1
H H8A 1.0508 0.2569 0.2909 0.018 Uiso calc R 1 1
H H8B 0.9596 0.2779 0.1294 0.018 Uiso calc R 1 1
C C10 0.80794(17) 0.11189(12) 0.08981(17) 0.0147(4) Uani d . 1 1
H H10A 0.8003 0.1430 -0.0065 0.018 Uiso calc R 1 1
H H10B 0.7978 0.0418 0.0741 0.018 Uiso calc R 1 1
C C7 0.54853(18) 0.37904(12) 0.23610(19) 0.0193(4) Uani d . 1 1
C C3 0.50347(18) 0.22009(12) 0.31020(18) 0.0181(4) Uani d . 1 1
H H3 0.5253 0.1535 0.3151 0.022 Uiso calc R 1 1
C C5 0.3595(2) 0.35127(14) 0.3641(2) 0.0296(5) Uani d . 1 1
H H5 0.2832 0.3748 0.4062 0.036 Uiso calc R 1 1
C C4 0.39209(19) 0.25432(14) 0.3718(2) 0.0233(4) Uani d . 1 1
H H4 0.3385 0.2115 0.4190 0.028 Uiso calc R 1 1
C C6 0.43677(19) 0.41421(14) 0.2957(2) 0.0275(4) Uani d . 1 1
H H6 0.4135 0.4806 0.2897 0.033 Uiso calc R 1 1
C C1 0.70735(17) 0.24594(11) 0.17837(18) 0.0141(3) Uani d . 1 1
H H1 0.7062 0.2786 0.0831 0.017 Uiso calc R 1 1
O O2 0.69428(12) 0.14595(8) 0.15653(12) 0.0144(3) Uani d . 1 1
C C2 0.58361(17) 0.28173(12) 0.24141(18) 0.0153(3) Uani d . 1 1
O O4 1.05941(15) 0.10910(10) 0.43964(14) 0.0264(3) Uani d . 1 1
O O3 0.91722(14) -0.00573(9) 0.32146(14) 0.0271(3) Uani d . 1 1
C C12 0.97688(17) 0.07531(12) 0.32671(17) 0.0138(3) Uani d . 1 1
C C11 1.07850(19) 0.10862(13) 0.10860(19) 0.0202(4) Uani d . 1 1
H H11A 1.1703 0.1340 0.1645 0.030 Uiso calc R 1 1
H H11B 1.0580 0.1369 0.0107 0.030 Uiso calc R 1 1
H H11C 1.0854 0.0388 0.1008 0.030 Uiso calc R 1 1
H H4B 1.073(2) 0.0772(17) 0.502(3) 0.030 Uiso d . 1 1

loop_
_atom_site_aniso_label
_atom_site_aniso_U_11
_atom_site_aniso_U_22
_atom_site_aniso_U_33
_atom_site_aniso_U_12
_atom_site_aniso_U_13
_atom_site_aniso_U_23
Cl 0.0236(2) 0.0145(2) 0.0385(3) 0.00062(17) 0.00616(19) 0.00353(18)
O1 0.0115(6) 0.0153(6) 0.0155(6) 0.0004(5) 0.0014(4) -0.0026(4)
C9 0.0145(8) 0.0154(8) 0.0122(8) 0.0008(7) 0.0038(6) 0.0004(6)
C8 0.0143(8) 0.0152(8) 0.0159(8) 0.0003(7) 0.0046(6) 0.0015(7)
C10 0.0171(8) 0.0154(8) 0.0117(8) 0.0013(7) 0.0034(6) -0.0018(6)
C7 0.0146(8) 0.0167(8) 0.0245(9) -0.0009(7) -0.0010(7) 0.0001(7)
C3 0.0170(8) 0.0169(8) 0.0188(8) -0.0004(7) 0.0000(7) -0.0010(7)
C5 0.0179(9) 0.0291(11) 0.0442(12) 0.0047(8) 0.0118(8) -0.0053(9)
C4 0.0162(9) 0.0256(10) 0.0283(10) -0.0016(8) 0.0052(7) -0.0016(8)
C6 0.0196(9) 0.0185(9) 0.0442(12) 0.0057(8) 0.0062(8) -0.0027(8)
C1 0.0147(8) 0.0111(8) 0.0148(8) -0.0009(7) -0.0010(6) 0.0002(6)
O2 0.0135(6) 0.0126(6) 0.0172(6) 0.0000(5) 0.0032(4) -0.0029(4)
C2 0.0119(8) 0.0166(8) 0.0152(8) 0.0010(7) -0.0025(6) -0.0025(7)
O4 0.0412(8) 0.0197(7) 0.0134(6) 0.0008(6) -0.0053(6) 0.0030(5)
O3 0.0298(7) 0.0195(7) 0.0278(7) -0.0068(6) -0.0038(6) 0.0077(5)
C12 0.0129(8) 0.0138(8) 0.0149(8) 0.0028(7) 0.0038(6) -0.0015(6)
C11 0.0201(9) 0.0241(9) 0.0183(9) 0.0028(7) 0.0081(7) -0.0014(7)

loop_
_atom_type_symbol
_atom_type_description
_atom_type_scat_dispersion_real
_atom_type_scat_dispersion_imag
_atom_type_scat_source
C C 0.0181 0.0091 'International Tables Vol C Tables 4.2.6.8 and 6.1.1.4'
H H 0.0000 0.0000 'International Tables Vol C Tables 4.2.6.8 and 6.1.1.4'
O O 0.0492 0.0322 'International Tables Vol C Tables 4.2.6.8 and 6.1.1.4'
Cl Cl 0.3639 0.7018 'International Tables Vol C Tables 4.2.6.8 and 6.1.1.4'

loop_
_geom_angle_atom_site_label_1
_geom_angle_atom_site_label_2
_geom_angle_atom_site_label_3
_geom_angle
C1 O1 C8 110.09(12)
C12 C9 C8 110.85(13)
C12 C9 C10 109.80(13)
C8 C9 C10 107.44(13)
C12 C9 C11 108.28(13)
C8 C9 C11 109.50(13)
C10 C9 C11 110.98(13)
O1 C8 C9 110.48(13)
O1 C8 H8A 109.6
C9 C8 H8A 109.6
O1 C8 H8B 109.6
C9 C8 H8B 109.6
H8A C8 H8B 108.1
O2 C10 C9 110.51(12)
O2 C10 H10A 109.5
C9 C10 H10A 109.5
O2 C10 H10B 109.5
C9 C10 H10B 109.5
H10A C10 H10B 108.1
C6 C7 C2 121.73(16)
C6 C7 Cl 118.49(14)
C2 C7 Cl 119.78(13)
C4 C3 C2 121.00(16)
C4 C3 H3 119.5
C2 C3 H3 119.5
C6 C5 C4 120.71(17)
C6 C5 H5 119.6
C4 C5 H5 119.6
C5 C4 C3 119.60(17)
C5 C4 H4 120.2
C3 C4 H4 120.2
C5 C6 C7 118.96(17)
C5 C6 H6 120.5
C7 C6 H6 120.5
O2 C1 O1 110.54(12)
O2 C1 C2 109.51(13)
O1 C1 C2 107.77(13)
O2 C1 H1 109.7
O1 C1 H1 109.7
C2 C1 H1 109.7
C1 O2 C10 109.89(12)
C3 C2 C7 117.99(15)
C3 C2 C1 121.46(15)
C7 C2 C1 120.52(15)
C12 O4 H4B 114.9(19)
O3 C12 O4 123.95(15)
O3 C12 C9 118.20(14)
O4 C12 C9 117.75(15)
C9 C11 H11A 109.5
C9 C11 H11B 109.5
H11A C11 H11B 109.5
C9 C11 H11C 109.5
H11A C11 H11C 109.5
H11B C11 H11C 109.5

loop_
_geom_bond_atom_site_label_1
_geom_bond_atom_site_label_2
_geom_bond_distance
Cl C7 1.7472(18)
O1 C1 1.4230(19)
O1 C8 1.4314(18)
C9 C12 1.524(2)
C9 C8 1.527(2)
C9 C10 1.530(2)
C9 C11 1.534(2)
C8 H8A 0.9900
C8 H8B 0.9900
C10 O2 1.4322(19)
C10 H10A 0.9900
C10 H10B 0.9900
C7 C6 1.384(2)
C7 C2 1.395(2)
C3 C4 1.387(2)
C3 C2 1.390(2)
C3 H3 0.9500
C5 C6 1.382(3)
C5 C4 1.385(3)
C5 H5 0.9500
C4 H4 0.9500
C6 H6 0.9500
C1 O2 1.4106(19)
C1 C2 1.501(2)
C1 H1 1.0000
O4 C12 1.266(2)
O4 H4B 0.72(2)
O3 C12 1.259(2)
C11 H11A 0.9800
C11 H11B 0.9800
C11 H11C 0.9800

loop_
_geom_hbond_atom_site_label_D
_geom_hbond_atom_site_label_H
_geom_hbond_atom_site_label_A
_geom_hbond_site_symmetry_A
_geom_hbond_distance_DH
_geom_hbond_distance_HA
_geom_hbond_distance_DA
_geom_hbond_angle_DHA
O4 H4B O3 3_756 0.72(2) 1.92(2) 2.6323(18) 170(3)

loop_
_geom_torsion_atom_site_label_1
_geom_torsion_atom_site_label_2
_geom_torsion_atom_site_label_3
_geom_torsion_atom_site_label_4
_geom_torsion
C1 O1 C8 C9 -59.01(16)
C12 C9 C8 O1 -66.61(16)
C10 C9 C8 O1 53.36(16)
C11 C9 C8 O1 173.98(13)
C12 C9 C10 O2 67.01(16)
C8 C9 C10 O2 -53.64(16)
C11 C9 C10 O2 -173.32(13)
C6 C5 C4 C3 0.0(3)
C2 C3 C4 C5 0.4(3)
C4 C5 C6 C7 -0.6(3)
C2 C7 C6 C5 1.0(3)
Cl C7 C6 C5 -179.21(15)
C8 O1 C1 O2 64.06(15)
C8 O1 C1 C2 -176.31(12)
O1 C1 O2 C10 -64.23(15)
C2 C1 O2 C10 177.19(12)
C9 C10 O2 C1 59.63(16)
C4 C3 C2 C7 -0.1(2)
C4 C3 C2 C1 178.11(15)
C6 C7 C2 C3 -0.6(3)
Cl C7 C2 C3 179.55(12)
C6 C7 C2 C1 -178.79(16)
Cl C7 C2 C1 1.4(2)
O2 C1 C2 C3 19.6(2)
O1 C1 C2 C3 -100.69(17)
O2 C1 C2 C7 -162.29(14)
O1 C1 C2 C7 77.43(18)
C8 C9 C12 O3 149.70(15)
C10 C9 C12 O3 31.1(2)
C11 C9 C12 O3 -90.17(18)
C8 C9 C12 O4 -33.9(2)
C10 C9 C12 O4 -152.45(14)
C11 C9 C12 O4 86.24(18)
